data_7034514
loop_
_publ_author_name
'Kosaka, Wataru'
'Itoh, Masahisa'
'Miyasaka, Hitoshi'

_publ_section_title
;
 The effect of chlorine and fluorine substitutions on tuning the
 ionization potential of benzoate-bridged paddlewheel diruthenium(ii, ii)
 complexes.
;
_journal_issue 17
_journal_name_full 'Dalton transactions (Cambridge, England : 2003)'
_journal_page_first 8156
_journal_page_last 8168
_journal_paper_doi 10.1039/c5dt00505a
_journal_volume 44
_journal_year 2015
_chemical_formula_moiety 'C36 H28 F8 O10 Ru2'
_chemical_formula_sum 'C36 H28 F8 O10 Ru2'
_chemical_formula_weight 974.74
_space_group_IT_number 2
_symmetry_cell_setting triclinic
_symmetry_Int_Tables_number 2
_symmetry_space_group_name_Hall '-P 1'
_symmetry_space_group_name_H-M 'P -1'
_atom_sites_solution_hydrogens geom
_atom_sites_solution_primary direct
_atom_sites_solution_secondary difmap
_audit_update_record
;
2014-12-24 deposited with the CCDC.
2015-03-12 downloaded from the CCDC.
;
_cell_angle_alpha 67.979(11)
_cell_angle_beta 82.987(15)
_cell_angle_gamma 76.434(15)
_cell_formula_units_Z 1
_cell_length_a 7.8183(10)
_cell_length_b 10.9306(9)
_cell_length_c 11.4882(11)
_cell_measurement_reflns_used 4112
_cell_measurement_temperature 123
_cell_measurement_theta_max 27.52
_cell_measurement_theta_min 3.02
_cell_volume 884.12(18)
_computing_cell_refinement CrystalClear
_computing_data_collection 'CrystalClear (Rigaku/MSC Inc., 2006)'
_computing_data_reduction CrystalClear
_computing_molecular_graphics 'CrystalStructure 4.0'
_computing_publication_material 'CrystalStructure 4.0 (Rigaku, 2010)'
_computing_structure_refinement 'SHELXL97 (Sheldrick, 2008)'
_computing_structure_solution 'SIR2004 (Burla, et al., 2005)'
_diffrn_ambient_temperature 123
_diffrn_detector_area_resol_mean 7.314
_diffrn_measured_fraction_theta_full 0.985
_diffrn_measured_fraction_theta_max 0.985
_diffrn_measurement_device_type 'Rigaku Mercury70'
_diffrn_measurement_method \w
_diffrn_radiation_type 'Mo K\a'
_diffrn_radiation_wavelength 0.71070
_diffrn_reflns_av_R_equivalents 0.0411
_diffrn_reflns_limit_h_max 9
_diffrn_reflns_limit_h_min -8
_diffrn_reflns_limit_k_max 13
_diffrn_reflns_limit_k_min -13
_diffrn_reflns_limit_l_max 14
_diffrn_reflns_limit_l_min -14
_diffrn_reflns_number 9272
_diffrn_reflns_theta_full 26.50
_diffrn_reflns_theta_max 26.50
_diffrn_standards_number 0
_exptl_absorpt_coefficient_mu 0.956
_exptl_absorpt_correction_T_max 0.930
_exptl_absorpt_correction_T_min 0.747
_exptl_absorpt_correction_type multi-scan
_exptl_absorpt_process_details 'REQAB (Rigaku, 1998)'
_exptl_crystal_colour orange
_exptl_crystal_density_diffrn 1.831
_exptl_crystal_density_method 'not measured'
_exptl_crystal_description platelet
_exptl_crystal_F_000 484.00
_exptl_crystal_size_max 0.519
_exptl_crystal_size_mid 0.091
_exptl_crystal_size_min 0.076
_refine_diff_density_max 0.910
_refine_diff_density_min -0.900
_refine_ls_extinction_method none
_refine_ls_goodness_of_fit_ref 1.083
_refine_ls_hydrogen_treatment constr
_refine_ls_number_parameters 262
_refine_ls_number_reflns 3621
_refine_ls_number_restraints 264
_refine_ls_R_factor_gt 0.0304
_refine_ls_shift/su_max 0.001
_refine_ls_structure_factor_coef Fsqd
_refine_ls_weighting_details 'w = 1/[\s^2^(Fo^2^)+(0.0396P)^2^+0.7723P] where P=(Fo^2^+2Fc^2^)/3'
_refine_ls_weighting_scheme calc
_refine_ls_wR_factor_ref 0.0817
_reflns_number_gt 3189
_reflns_number_total 3623
_reflns_threshold_expression F^2^>2.0\s(F^2^)
_cod_data_source_file c5dt00505a2.cif
_cod_data_source_block Ru2-24F2
_cod_depositor_comments 'Adding full bibliography for 7034506--7034522.cif.'
_cod_database_code 7034514

loop_
_symmetry_equiv_pos_site_id
_symmetry_equiv_pos_as_xyz
1 +X,+Y,+Z
2 -X,-Y,-Z

loop_
_atom_site_label
_atom_site_type_symbol
_atom_site_fract_x
_atom_site_fract_y
_atom_site_fract_z
_atom_site_U_iso_or_equiv
_atom_site_adp_type
_atom_site_occupancy
_atom_site_symmetry_multiplicity
_atom_site_calc_flag
_atom_site_refinement_flags
Ru1 Ru -0.08558(3) -0.01966(2) 0.93866(2) 0.01149(9) Uani 1.0 2 d .
F1 F 0.0853(3) 0.2148(2) 0.54468(18) 0.0323(5) Uani 1.0 2 d .
F2 F 0.3049(3) 0.6074(2) 0.37988(18) 0.0305(5) Uani 1.0 2 d .
F3 F 0.2662(3) -0.3470(2) 0.80868(18) 0.0256(5) Uani 1.0 2 d .
F4 F 0.8650(3) -0.5333(2) 0.86079(18) 0.0287(5) Uani 1.0 2 d .
O1 O -0.0114(3) 0.1340(2) 0.78615(19) 0.0144(4) Uani 1.0 2 d .
O2 O 0.1585(3) 0.1750(2) 0.90593(18) 0.0138(4) Uani 1.0 2 d .
O3 O 0.1249(3) -0.1526(2) 0.89770(19) 0.0141(4) Uani 1.0 2 d .
O4 O 0.2943(3) -0.1132(2) 1.01882(19) 0.0140(4) Uani 1.0 2 d .
O5 O -0.2532(3) -0.0355(2) 0.79315(19) 0.0168(4) Uani 1.0 2 d .
C1 C 0.0955(4) 0.1969(3) 0.8011(3) 0.0142(5) Uani 1.0 2 d .
C2 C 0.1540(4) 0.3034(3) 0.6886(3) 0.0156(5) Uani 1.0 2 d .
C3 C 0.1433(4) 0.3096(3) 0.5664(3) 0.0185(6) Uani 1.0 2 d .
C4 C 0.1952(4) 0.4091(4) 0.4619(3) 0.0210(6) Uani 1.0 2 d .
C5 C 0.2571(4) 0.5070(4) 0.4810(3) 0.0219(6) Uani 1.0 2 d .
C6 C 0.2705(4) 0.5082(4) 0.6001(3) 0.0216(6) Uani 1.0 2 d .
C7 C 0.2199(4) 0.4053(3) 0.7024(3) 0.0185(6) Uani 1.0 2 d .
C8 C 0.2702(4) -0.1712(3) 0.9460(3) 0.0136(5) Uani 1.0 2 d .
C9 C 0.4257(4) -0.2652(3) 0.9177(3) 0.0141(5) Uani 1.0 2 d .
C10 C 0.4195(4) -0.3491(3) 0.8530(3) 0.0169(6) Uani 1.0 2 d .
C11 C 0.5643(4) -0.4394(3) 0.8331(3) 0.0182(6) Uani 1.0 2 d .
C12 C 0.7219(4) -0.4435(4) 0.8786(3) 0.0198(6) Uani 1.0 2 d .
C13 C 0.7396(4) -0.3613(3) 0.9406(3) 0.0182(6) Uani 1.0 2 d .
C14 C 0.5901(4) -0.2739(3) 0.9607(3) 0.0157(6) Uani 1.0 2 d .
C15 C -0.4099(5) 0.0705(4) 0.7493(3) 0.0249(6) Uani 1.0 2 d .
C16 C -0.4384(5) 0.0768(5) 0.6185(4) 0.0371(7) Uani 1.0 2 d .
C17 C -0.2480(6) 0.0453(5) 0.5670(4) 0.0333(8) Uani 0.8400 2 d .
C18 C -0.1606(5) -0.0639(4) 0.6835(4) 0.0269(6) Uani 1.0 2 d .
C19 C -0.311(3) -0.045(3) 0.607(3) 0.0319(10) Uani 0.1600 2 d .
H4 H 0.1883 0.4097 0.3797 0.0252 Uiso 1.0 2 calc R
H6 H 0.3131 0.5777 0.6108 0.0259 Uiso 1.0 2 calc R
H7 H 0.2302 0.4037 0.7845 0.0222 Uiso 1.0 2 calc R
H11 H 0.5563 -0.4966 0.7899 0.0218 Uiso 1.0 2 calc R
H13 H 0.8506 -0.3646 0.9686 0.0218 Uiso 1.0 2 calc R
H14 H 0.5990 -0.2178 1.0050 0.0189 Uiso 1.0 2 calc R
H15A H -0.3910 0.1580 0.7463 0.0299 Uiso 1.0 2 calc R
H15B H -0.5132 0.0480 0.8059 0.0299 Uiso 1.0 2 calc R

loop_
_atom_site_aniso_label
_atom_site_aniso_U_11
_atom_site_aniso_U_22
_atom_site_aniso_U_33
_atom_site_aniso_U_12
_atom_site_aniso_U_13
_atom_site_aniso_U_23
Ru1 0.01015(14) 0.01253(14) 0.01271(14) -0.00283(9) -0.00107(9) -0.00507(10)
F1 0.0495(13) 0.0310(11) 0.0246(11) -0.0205(10) 0.0031(9) -0.0133(9)
F2 0.0338(11) 0.0259(11) 0.0226(10) -0.0123(9) 0.0063(9) 0.0031(9)
F3 0.0177(9) 0.0336(11) 0.0353(11) -0.0008(8) -0.0064(8) -0.0243(10)
F4 0.0206(10) 0.0306(11) 0.0330(11) 0.0069(8) 0.0014(8) -0.0171(10)
O1 0.0160(10) 0.0144(10) 0.0124(10) -0.0054(8) -0.0020(8) -0.0025(8)
O2 0.0139(9) 0.0148(10) 0.0131(10) -0.0065(8) -0.0011(8) -0.0029(8)
O3 0.0129(9) 0.0154(10) 0.0159(10) -0.0023(8) -0.0027(8) -0.0072(8)
O4 0.0126(9) 0.0151(10) 0.0153(10) -0.0022(8) -0.0027(8) -0.0062(8)
O5 0.0142(9) 0.0232(10) 0.0184(10) -0.0013(8) -0.0045(8) -0.0137(8)
C1 0.0132(10) 0.0145(10) 0.0146(10) -0.0029(9) -0.0002(9) -0.0051(9)
C2 0.0141(10) 0.0155(10) 0.0163(10) -0.0028(9) 0.0003(9) -0.0052(9)
C3 0.0200(11) 0.0191(11) 0.0172(11) -0.0044(10) 0.0013(10) -0.0078(10)
C4 0.0206(12) 0.0217(12) 0.0170(12) -0.0022(11) 0.0021(10) -0.0049(10)
C5 0.0190(12) 0.0207(12) 0.0203(12) -0.0045(10) 0.0026(10) -0.0017(10)
C6 0.0193(12) 0.0205(12) 0.0227(12) -0.0075(10) -0.0002(10) -0.0035(11)
C7 0.0171(12) 0.0191(11) 0.0188(12) -0.0055(10) -0.0016(10) -0.0049(10)
C8 0.0132(10) 0.0136(10) 0.0137(10) -0.0046(9) -0.0002(9) -0.0035(9)
C9 0.0140(10) 0.0153(10) 0.0131(10) -0.0045(9) 0.0002(9) -0.0045(9)
C10 0.0159(11) 0.0199(11) 0.0165(11) -0.0046(10) -0.0007(10) -0.0076(10)
C11 0.0197(12) 0.0186(12) 0.0175(12) -0.0027(10) 0.0014(10) -0.0092(10)
C12 0.0168(11) 0.0189(11) 0.0199(12) 0.0009(10) 0.0032(10) -0.0066(10)
C13 0.0151(11) 0.0195(12) 0.0173(12) -0.0026(10) -0.0004(10) -0.0043(10)
C14 0.0153(11) 0.0165(11) 0.0149(11) -0.0049(10) 0.0004(10) -0.0045(10)
C15 0.0190(12) 0.0322(13) 0.0236(13) 0.0015(11) -0.0069(10) -0.0124(11)
C16 0.0311(13) 0.0473(14) 0.0273(13) 0.0072(12) -0.0105(11) -0.0132(12)
C17 0.0294(14) 0.0426(15) 0.0239(13) 0.0043(13) -0.0072(12) -0.0126(13)
C18 0.0274(12) 0.0343(13) 0.0209(12) 0.0015(11) -0.0052(10) -0.0152(11)
C19 0.0293(16) 0.0412(17) 0.0235(16) 0.0041(15) -0.0081(15) -0.0144(15)

loop_
_atom_type_symbol
_atom_type_description
_atom_type_scat_dispersion_real
_atom_type_scat_dispersion_imag
_atom_type_scat_source
C C 0.0033 0.0016
;
International Tables for Crystallography
(1992, Vol. C, Tables 4.2.6.8 and 6.1.1.4)
;
H H 0.0000 0.0000
;
International Tables for Crystallography
(1992, Vol. C, Table 6.1.1.4)
;
O O 0.0106 0.0060
;
International Tables for Crystallography
(1992, Vol. C, Tables 4.2.6.8 and 6.1.1.4)
;
F F 0.0171 0.0103
;
International Tables for Crystallography
(1992, Vol. C, Tables 4.2.6.8 and 6.1.1.4)
;
Ru Ru -1.2594 0.8363
;
International Tables for Crystallography
(1992, Vol. C, Tables 4.2.6.8 and 6.1.1.4)
;

loop_
_geom_angle_atom_site_label_1
_geom_angle_atom_site_label_2
_geom_angle_atom_site_label_3
_geom_angle
_geom_angle_publ_flag
_geom_angle_site_symmetry_1
_geom_angle_site_symmetry_3
Ru1 Ru1 O1 89.58(8) yes 2_557 .
Ru1 Ru1 O2 89.80(7) yes 2_557 2_557
Ru1 Ru1 O3 90.16(8) yes 2_557 .
Ru1 Ru1 O4 89.19(8) yes 2_557 2_557
Ru1 Ru1 O5 172.78(5) yes 2_557 .
O1 Ru1 O2 179.36(10) yes . 2_557
O1 Ru1 O3 89.17(8) yes . .
O1 Ru1 O4 90.96(8) yes . 2_557
O1 Ru1 O5 83.27(9) yes . .
O2 Ru1 O3 90.72(8) yes 2_557 .
O2 Ru1 O4 89.14(8) yes 2_557 2_557
O2 Ru1 O5 97.36(9) yes 2_557 .
O3 Ru1 O4 179.34(10) yes . 2_557
O3 Ru1 O5 90.70(9) yes . .
O4 Ru1 O5 89.95(9) yes 2_557 .
Ru1 O1 C1 118.82(18) yes . .
Ru1 O2 C1 117.1(2) yes 2_557 .
Ru1 O3 C8 117.9(3) yes . .
Ru1 O4 C8 118.65(18) yes 2_557 .
Ru1 O5 C15 117.7(3) yes . .
Ru1 O5 C18 118.0(2) yes . .
C15 O5 C18 108.1(3) yes . .
O1 C1 O2 124.7(3) yes . .
O1 C1 C2 118.0(3) yes . .
O2 C1 C2 117.3(3) yes . .
C1 C2 C3 123.0(4) yes . .
C1 C2 C7 120.2(3) yes . .
C3 C2 C7 116.8(3) yes . .
F1 C3 C2 120.8(3) yes . .
F1 C3 C4 116.1(4) yes . .
C2 C3 C4 123.2(4) yes . .
C3 C4 C5 117.5(4) yes . .
F2 C5 C4 118.6(4) yes . .
F2 C5 C6 118.8(4) yes . .
C4 C5 C6 122.6(3) yes . .
C5 C6 C7 118.0(4) yes . .
C2 C7 C6 121.9(4) yes . .
O3 C8 O4 124.1(3) yes . .
O3 C8 C9 119.5(4) yes . .
O4 C8 C9 116.3(3) yes . .
C8 C9 C10 124.3(3) yes . .
C8 C9 C14 118.9(4) yes . .
C10 C9 C14 116.8(3) yes . .
F3 C10 C9 120.5(3) yes . .
F3 C10 C11 116.6(4) yes . .
C9 C10 C11 122.9(4) yes . .
C10 C11 C12 117.3(4) yes . .
F4 C12 C11 117.7(4) yes . .
F4 C12 C13 119.1(3) yes . .
C11 C12 C13 123.2(3) yes . .
C12 C13 C14 117.6(4) yes . .
C9 C14 C13 122.1(4) yes . .
O5 C15 C16 105.7(3) yes . .
C15 C16 C17 102.3(4) yes . .
C15 C16 C19 103.5(10) yes . .
C17 C16 C19 43.3(10) yes . .
C16 C17 C18 101.0(3) yes . .
C16 C17 C19 66.5(13) yes . .
C18 C17 C19 66.0(12) yes . .
O5 C18 C17 106.9(3) yes . .
O5 C18 C19 101.0(10) yes . .
C17 C18 C19 43.9(10) yes . .
C16 C19 C17 70.2(15) yes . .
C16 C19 C18 105(2) yes . .
C17 C19 C18 70.1(16) yes . .
C3 C4 H4 121.239 no . .
C5 C4 H4 121.244 no . .
C5 C6 H6 121.005 no . .
C7 C6 H6 121.008 no . .
C2 C7 H7 119.039 no . .
C6 C7 H7 119.030 no . .
C10 C11 H11 121.331 no . .
C12 C11 H11 121.337 no . .
C12 C13 H13 121.205 no . .
C14 C13 H13 121.203 no . .
C9 C14 H14 118.926 no . .
C13 C14 H14 118.928 no . .
O5 C15 H15A 110.595 no . .
O5 C15 H15B 110.598 no . .
C16 C15 H15A 110.596 no . .
C16 C15 H15B 110.593 no . .
H15A C15 H15B 108.734 no . .

loop_
_geom_bond_atom_site_label_1
_geom_bond_atom_site_label_2
_geom_bond_distance
_geom_bond_publ_flag
_geom_bond_site_symmetry_2
Ru1 Ru1 2.2686(5) yes 2_557
Ru1 O1 2.0569(19) yes .
Ru1 O2 2.0805(19) yes 2_557
Ru1 O3 2.060(2) yes .
Ru1 O4 2.058(2) yes 2_557
Ru1 O5 2.324(3) yes .
F1 C3 1.335(5) yes .
F2 C5 1.350(4) yes .
F3 C10 1.350(4) yes .
F4 C12 1.356(4) yes .
O1 C1 1.262(5) yes .
O2 C1 1.274(4) yes .
O3 C8 1.265(4) yes .
O4 C8 1.277(5) yes .
O5 C15 1.464(4) yes .
O5 C18 1.475(5) yes .
C1 C2 1.487(4) yes .
C2 C3 1.393(5) yes .
C2 C7 1.397(6) yes .
C3 C4 1.377(4) yes .
C4 C5 1.369(6) yes .
C5 C6 1.390(6) yes .
C6 C7 1.380(4) yes .
C8 C9 1.486(4) yes .
C9 C10 1.391(6) yes .
C9 C14 1.403(5) yes .
C10 C11 1.375(5) yes .
C11 C12 1.381(5) yes .
C12 C13 1.377(6) yes .
C13 C14 1.381(5) yes .
C15 C16 1.519(6) yes .
C16 C17 1.543(6) yes .
C16 C19 1.50(3) yes .
C17 C18 1.524(5) yes .
C17 C19 1.12(3) yes .
C18 C19 1.48(3) yes .
C4 H4 0.950 no .
C6 H6 0.950 no .
C7 H7 0.950 no .
C11 H11 0.950 no .
C13 H13 0.950 no .
C14 H14 0.950 no .
C15 H15A 0.990 no .
C15 H15B 0.990 no .

loop_
_geom_contact_atom_site_label_1
_geom_contact_atom_site_label_2
_geom_contact_distance
_geom_contact_publ_flag
_geom_contact_site_symmetry_2
F1 O1 2.648(3) no .
F1 C1 2.888(4) no .
F1 C5 3.544(5) no .
F1 C17 3.469(6) no .
F2 C3 3.581(4) no .
F3 O3 2.653(4) no .
F3 C8 2.915(5) no .
F3 C12 3.571(4) no .
F4 C10 3.585(4) no .
F4 C14 3.600(4) no .
O1 C3 2.869(4) no .
O1 C7 3.597(5) no .
O1 C8 3.506(3) no .
O1 C8 3.572(4) no 2_557
O1 C15 3.454(5) no .
O1 C18 3.297(6) no .
O2 C7 2.813(4) no .
O2 C8 3.540(4) no .
O2 C8 3.571(4) no 2_557
O3 C1 3.514(4) no .
O3 C1 3.585(4) no 2_557
O3 C10 2.898(4) no .
O3 C18 3.243(5) no .
O4 C1 3.504(3) no .
O4 C1 3.571(4) no 2_557
O4 C14 2.735(4) no .
O4 C15 3.138(5) no 2_557
C2 C5 2.772(4) no .
C3 C6 2.755(6) no .
C4 C7 2.777(6) no .
C9 C12 2.766(5) no .
C10 C13 2.767(5) no .
C11 C14 2.773(6) no .
F1 F2 3.417(3) no 2_566
F1 C5 3.493(4) no 2_566
F1 C17 3.462(6) no 2_556
F1 C18 3.513(5) no 2_556
F1 C19 3.12(3) no 2_556
F2 F1 3.417(3) no 2_566
F2 O1 3.298(3) no 2_566
F2 C2 3.593(4) no 2_566
F2 C3 3.447(4) no 2_566
F2 C6 3.267(4) no 2_666
F2 C11 3.505(5) no 2_656
F2 C15 3.523(5) no 2_566
F3 C6 3.324(5) no 1_545
F3 C7 3.464(5) no 1_545
F3 C12 3.460(4) no 2_647
F3 C13 3.408(4) no 2_647
F4 O2 3.364(3) no 1_645
F4 O3 3.503(3) no 2_647
F4 C1 3.337(4) no 1_645
F4 C2 3.444(4) no 1_645
F4 C4 3.487(4) no 2_656
F4 C7 3.205(4) no 1_645
F4 C8 3.483(4) no 2_647
O1 F2 3.298(3) no 2_566
O2 F4 3.364(3) no 1_465
O2 C13 3.418(5) no 2_657
O2 C14 3.217(5) no 2_657
O3 F4 3.503(3) no 2_647
O5 C13 3.332(4) no 1_455
O5 C14 3.026(4) no 1_455
C1 F4 3.337(4) no 1_465
C2 F2 3.593(4) no 2_566
C2 F4 3.444(4) no 1_465
C3 F2 3.447(4) no 2_566
C3 C4 3.494(5) no 2_566
C3 C5 3.281(5) no 2_566
C3 C16 3.600(5) no 1_655
C4 F4 3.487(4) no 2_656
C4 C3 3.494(5) no 2_566
C4 C4 3.441(5) no 2_566
C4 C5 3.484(5) no 2_566
C5 F1 3.493(4) no 2_566
C5 C3 3.281(5) no 2_566
C5 C4 3.484(5) no 2_566
C6 F2 3.267(4) no 2_666
C6 F3 3.324(5) no 1_565
C7 F3 3.464(5) no 1_565
C7 F4 3.205(4) no 1_465
C8 F4 3.483(4) no 2_647
C9 C11 3.410(4) no 2_647
C9 C12 3.525(5) no 2_647
C10 C11 3.476(4) no 2_647
C10 C12 3.312(4) no 2_647
C10 C13 3.562(5) no 2_647
C11 F2 3.505(5) no 2_656
C11 C9 3.410(4) no 2_647
C11 C10 3.476(4) no 2_647
C11 C14 3.522(5) no 2_647
C12 F3 3.460(4) no 2_647
C12 C9 3.525(5) no 2_647
C12 C10 3.312(4) no 2_647
C13 F3 3.408(4) no 2_647
C13 O2 3.418(5) no 2_657
C13 O5 3.332(4) no 1_655
C13 C10 3.562(5) no 2_647
C14 O2 3.217(5) no 2_657
C14 O5 3.026(4) no 1_655
C14 C11 3.522(5) no 2_647
C15 F2 3.523(5) no 2_566
C16 C3 3.600(5) no 1_455
C16 C19 3.59(3) no 2_456
C17 F1 3.462(6) no 2_556
C18 F1 3.513(5) no 2_556
C19 F1 3.12(3) no 2_556
C19 C16 3.59(3) no 2_456
Ru1 H15A 3.2016 no .
F1 H4 2.4865 no .
F2 H4 2.5361 no .
F2 H6 2.5562 no .
F3 H11 2.5042 no .
F4 H11 2.5362 no .
F4 H13 2.5551 no .
O1 H15A 2.9941 no .
O2 H7 2.5222 no .
O4 H14 2.4029 no .
O4 H15A 2.7245 no 2_557
O4 H15B 3.1594 no 2_557
C1 H7 2.6458 no .
C2 H4 3.2921 no .
C2 H6 3.2866 no .
C3 H7 3.2370 no .
C4 H6 3.2744 no .
C5 H7 3.2335 no .
C6 H4 3.2788 no .
C8 H14 2.6230 no .
C9 H11 3.2878 no .
C9 H13 3.2961 no .
C10 H14 3.2404 no .
C11 H13 3.2805 no .
C12 H14 3.2172 no .
C13 H11 3.2810 no .
C17 H15A 2.7766 no .
C17 H15B 3.2366 no .
C18 H15A 2.9322 no .
C18 H15B 3.1362 no .
C19 H15A 3.1058 no .
C19 H15B 2.9757 no .
H6 H7 2.3309 no .
H13 H14 2.3330 no .
H14 H15A 3.3161 no 2_557
H14 H15B 3.2704 no 2_557
Ru1 H14 3.4874 no 1_455
F2 H6 3.1787 no 2_666
F2 H11 2.6614 no 2_656
F2 H15A 2.6291 no 2_566
F3 H6 2.6525 no 1_545
F3 H7 2.9199 no 1_545
F3 H13 3.5409 no 1_455
F3 H13 3.4716 no 2_647
F4 H4 2.6174 no 2_656
F4 H7 2.8831 no 1_645
F4 H13 2.8792 no 2_747
O2 H13 2.9195 no 2_657
O2 H14 2.4717 no 2_657
O2 H15B 2.9391 no 1_655
O3 H13 3.3344 no 1_455
O4 H15B 2.9097 no 1_655
O5 H13 3.3547 no 1_455
O5 H14 2.8259 no 1_455
C1 H14 3.5578 no 2_657
C1 H15B 3.1064 no 1_655
C2 H4 3.5131 no 2_566
C2 H15A 3.5715 no 1_655
C2 H15B 3.3178 no 1_655
C4 H11 3.2373 no 2_656
C5 H6 3.4159 no 2_666
C5 H11 3.3016 no 2_656
C6 H4 3.4882 no 2_566
C6 H11 3.2859 no 1_565
C7 H4 3.3824 no 2_566
C7 H11 3.4431 no 1_565
C7 H14 3.4849 no 2_657
C7 H15A 3.5084 no 1_655
C8 H15B 3.0896 no 1_655
C9 H11 3.3863 no 2_647
C9 H15B 3.3045 no 1_655
C10 H6 3.4090 no 1_545
C11 H4 2.8929 no 2_656
C11 H6 3.3333 no 1_545
C12 H4 2.8680 no 2_656
C13 H7 3.0462 no 2_657
C14 H7 3.0844 no 2_657
C14 H11 3.3126 no 2_647
C14 H15B 3.2433 no 1_655
C15 H14 3.4009 no 1_455
H4 F4 2.6174 no 2_656
H4 C2 3.5131 no 2_566
H4 C6 3.4882 no 2_566
H4 C7 3.3824 no 2_566
H4 C11 2.8929 no 2_656
H4 C12 2.8680 no 2_656
H4 H11 2.6901 no 2_656
H6 F2 3.1787 no 2_666
H6 F3 2.6525 no 1_565
H6 C5 3.4159 no 2_666
H6 C10 3.4090 no 1_565
H6 C11 3.3333 no 1_565
H6 H11 2.7353 no 1_565
H7 F3 2.9199 no 1_565
H7 F4 2.8831 no 1_465
H7 C13 3.0462 no 2_657
H7 C14 3.0844 no 2_657
H7 H11 3.0138 no 1_565
H7 H13 2.7224 no 2_657
H7 H14 2.7558 no 2_657
H11 F2 2.6614 no 2_656
H11 C4 3.2373 no 2_656
H11 C5 3.3016 no 2_656
H11 C6 3.2859 no 1_545
H11 C7 3.4431 no 1_545
H11 C9 3.3863 no 2_647
H11 C14 3.3126 no 2_647
H11 H4 2.6901 no 2_656
H11 H6 2.7353 no 1_545
H11 H7 3.0138 no 1_545
H11 H14 3.5122 no 2_647
H13 F3 3.5409 no 1_655
H13 F3 3.4716 no 2_647
H13 F4 2.8792 no 2_747
H13 O2 2.9195 no 2_657
H13 O3 3.3344 no 1_655
H13 O5 3.3547 no 1_655
H13 H7 2.7224 no 2_657
H13 H13 3.2105 no 2_747
H14 Ru1 3.4874 no 1_655
H14 O2 2.4717 no 2_657
H14 O5 2.8259 no 1_655
H14 C1 3.5578 no 2_657
H14 C7 3.4849 no 2_657
H14 C15 3.4009 no 1_655
H14 H7 2.7558 no 2_657
H14 H11 3.5122 no 2_647
H14 H15B 2.9585 no 1_655
H15A F2 2.6291 no 2_566
H15A C2 3.5715 no 1_455
H15A C7 3.5084 no 1_455
H15B O2 2.9391 no 1_455
H15B O4 2.9097 no 1_455
H15B C1 3.1064 no 1_455
H15B C2 3.3178 no 1_455
H15B C8 3.0896 no 1_455
H15B C9 3.3045 no 1_455
H15B C14 3.2433 no 1_455
H15B H14 2.9585 no 1_455
